data_1007009
loop_
_publ_author_name
'Averbuch-Pouchot, M T'
'Durif, A'
'Coing-Boyat, J'
'Guitel, J C'

_publ_section_title 'Phosphoberyllate d'ammonium'
_journal_coden_ASTM ACBCAR
_journal_name_full 'Acta Crystallographica B (24,1968-38,1982)'
_journal_page_first 203
_journal_page_last 205
_journal_paper_doi 10.1107/S0567740877003070
_journal_volume 33
_journal_year 1977
_chemical_formula_structural 'N H4 P3 BE2 O10'
_chemical_formula_sum 'Be2 H4 N O10 P3'
_chemical_name_systematic 'Ammonium diberyllium triphosphate'
_space_group_IT_number 15
_symmetry_cell_setting monoclinic
_symmetry_Int_Tables_number 15
_symmetry_space_group_name_Hall '-C 2yc'
_symmetry_space_group_name_H-M 'C 1 2/c 1'
_cell_angle_alpha 90
_cell_angle_beta 117.41(5)
_cell_angle_gamma 90
_cell_formula_units_Z 4
_cell_length_a 12.202(8)
_cell_length_b 8.645(3)
_cell_length_c 8.949(3)
_cell_volume 838.0
_refine_ls_R_factor_all 0.02
_cod_original_formula_sum 'H4 Be2 N O10 P3'
_cod_database_code 1007009
_cod_depositor_comments
;
 Removing dummy H atoms since the hydrogen atoms they represent are already
 marked using the _atom_site_attached_hydrogens data item.

 Antanas Vaitkus,
 2017-09-11
;

loop_
_symmetry_equiv_pos_as_xyz
x,y,z
-x,y,1/2-z
-x,-y,-z
x,-y,1/2+z
1/2+x,1/2+y,z
1/2-x,1/2+y,1/2-z
1/2-x,1/2-y,-z
1/2+x,1/2-y,1/2+z

loop_
_atom_site_label
_atom_site_type_symbol
_atom_site_symmetry_multiplicity
_atom_site_Wyckoff_symbol
_atom_site_fract_x
_atom_site_fract_y
_atom_site_fract_z
_atom_site_occupancy
_atom_site_attached_hydrogens
_atom_site_calc_flag
P1 P5+ 8 f 0.18242(2) 0.18581(2) 0.24572(3) 1. 0 d
P2 P5+ 4 e 0. 0.38353(3) 0.25 1. 0 d
O1 O2- 8 f 0.19488(7) 0.11733(7) 0.10003(8) 1. 0 d
O2 O2- 8 f 0.27552(6) 0.31104(7) 0.33844(9) 1. 0 d
O3 O2- 8 f 0.17066(6) 0.06620(3) 0.36050(8) 1. 0 d
O4 O2- 8 f 0.04893(6) 0.27255(8) 0.15290(8) 1. 0 d
O5 O2- 8 f 0.10564(6) 0.47539(8) 0.37725(9) 1. 0 d
N1 N3- 4 e 0. 0.8026(2) 0.25 1. 4 d
Be1 Be2+ 8 f 0.2561(1) 0.4580(1) 0.4390(1) 1. 0 d

loop_
_atom_type_symbol
_atom_type_oxidation_number
P5+ 5.000
O2- -2.000
N3- -3.000
Be2+ 2.000
